data_2013212
loop_
_publ_author_name
'Quesada, Antonio'
'Marchal, Antonio'
'Low, John N.'
'Glidewell, Christopher'

_publ_section_title
;
 2-Amino-5-nitro-4,6-dipiperidinopyrimidinium hydrogensulfate
 monohydrate: hydrogen-bonded sheets containing highly distorted
 cations
;
_journal_issue 3
_journal_name_full 'Acta Crystallographica Section C'
_journal_page_first o102
_journal_page_last o104
_journal_paper_doi 10.1107/S0108270103001458
_journal_volume 59
_journal_year 2003
_chemical_formula_iupac 'C14 H23 N6 O2 1+, H O4 S 1-, H2 O'
_chemical_formula_moiety 'C14 H23 N6 O2 1+, H O4 S 1-, H2 O'
_chemical_formula_sum 'C14 H26 N6 O7 S'
_chemical_formula_weight 422.48
_chemical_name_systematic
;
2-Amino-5-nitro-4,6-dipiperidinopyrimidinium hydrogensulfate monohydrate
;
_space_group_IT_number 14
_symmetry_cell_setting monoclinic
_symmetry_space_group_name_Hall '-P 2ybc'
_symmetry_space_group_name_H-M 'P 1 21/c 1'
_atom_sites_solution_hydrogens geom
_atom_sites_solution_primary direct
_atom_sites_solution_secondary difmap
_cell_angle_alpha 90.00
_cell_angle_beta 91.4850(10)
_cell_angle_gamma 90.00
_cell_formula_units_Z 4
_cell_length_a 14.0307(3)
_cell_length_b 6.12770(10)
_cell_length_c 21.5135(5)
_cell_measurement_reflns_used 4111
_cell_measurement_temperature 120(2)
_cell_measurement_theta_max 27.46
_cell_measurement_theta_min 3.43
_cell_volume 1849.02(7)
_computing_cell_refinement 'DENZO--SMN (Otwinowski & Minor, 1997)'
_computing_data_collection 'KappaCCD Server Software (Nonius, 1997)'
_computing_data_reduction DENZO--SMN
_computing_molecular_graphics 'PLATON (Spek, 2002)'
_computing_publication_material 'SHELXL97 and  PRPKAPPA (Ferguson, 1999)'
_computing_structure_refinement 'SHELXL97 (Sheldrick, 1997)'
_computing_structure_solution 'SHELXS97 (Sheldrick, 1997)'
_diffrn_ambient_temperature 120(2)
_diffrn_measured_fraction_theta_full 0.982
_diffrn_measured_fraction_theta_max 0.976
_diffrn_measurement_device_type 'Nonius KappaCCD'
_diffrn_measurement_method '\f scans, and \w scans with \k offsets'
_diffrn_radiation_monochromator graphite
_diffrn_radiation_source 'Rotating Anode'
_diffrn_radiation_type MoK\a
_diffrn_radiation_wavelength 0.71073
_diffrn_reflns_av_R_equivalents 0.057
_diffrn_reflns_av_sigmaI/netI 0.0451
_diffrn_reflns_limit_h_max 18
_diffrn_reflns_limit_h_min -13
_diffrn_reflns_limit_k_max 7
_diffrn_reflns_limit_k_min -7
_diffrn_reflns_limit_l_max 27
_diffrn_reflns_limit_l_min -27
_diffrn_reflns_number 14285
_diffrn_reflns_theta_full 25.00
_diffrn_reflns_theta_max 27.46
_diffrn_reflns_theta_min 3.43
_diffrn_standards_decay_% negligible
_exptl_absorpt_coefficient_mu 0.228
_exptl_absorpt_correction_T_max 0.996
_exptl_absorpt_correction_T_min 0.946
_exptl_absorpt_correction_type multi-scan
_exptl_absorpt_process_details '(DENZO--SMN, Otwinowski & Minor, 1997)'
_exptl_crystal_colour colourless
_exptl_crystal_density_diffrn 1.518
_exptl_crystal_density_method 'not measured'
_exptl_crystal_description needle
_exptl_crystal_F_000 896
_exptl_crystal_size_max 0.20
_exptl_crystal_size_mid 0.04
_exptl_crystal_size_min 0.02
_refine_diff_density_max 0.584
_refine_diff_density_min -0.647
_refine_ls_extinction_method none
_refine_ls_goodness_of_fit_ref 1.057
_refine_ls_hydrogen_treatment constr
_refine_ls_matrix_type full
_refine_ls_number_parameters 253
_refine_ls_number_reflns 4111
_refine_ls_number_restraints 0
_refine_ls_restrained_S_all 1.057
_refine_ls_R_factor_all 0.0561
_refine_ls_R_factor_gt 0.0450
_refine_ls_shift/su_max 0.001
_refine_ls_shift/su_mean 0.000
_refine_ls_structure_factor_coef Fsqd
_refine_ls_weighting_details 'w = 1/[\s^2^(Fo^2^)+(0.0664P)^2^+0.8404P] where P = (Fo^2^+2Fc^2^)/3'
_refine_ls_weighting_scheme calc
_refine_ls_wR_factor_gt 0.1158
_refine_ls_wR_factor_ref 0.1229
_reflns_number_gt 3452
_reflns_number_total 4111
_reflns_threshold_expression I>2\s(I)
_cod_data_source_file sk1612.cif
_cod_data_source_block I
_cod_depositor_comments
;
The following automatic conversions were performed:

'_exptl_absorpt_correction_type' value 'Multi-scan' changed to
'multi-scan' according to
/home/saulius/struct/CIF-dictionaries/cif_core.dic dictionary named
'cif_core.dic' version 2.4.1 from 2010-06-29.

Automatic conversion script
Id: cif_fix_values 1715 2011-07-08 13:25:40Z adriana 
;
_cod_original_sg_symbol_H-M 'P 21/c'
_cod_database_code 2013212
_cod_database_fobs_code 2013212

loop_
_symmetry_equiv_pos_as_xyz
'x, y, z'
'-x, y+1/2, -z+1/2'
'-x, -y, -z'
'x, -y-1/2, z-1/2'

loop_
_atom_site_label
_atom_site_fract_x
_atom_site_fract_y
_atom_site_fract_z
_atom_site_U_iso_or_equiv
_atom_site_adp_type
_atom_site_calc_flag
_atom_site_refinement_flags
_atom_site_occupancy
_atom_site_disorder_assembly
_atom_site_disorder_group
_atom_site_type_symbol
N1 0.35950(10) 0.8253(2) 0.21146(7) 0.0142(3) Uani d . 1 . . N
C2 0.36798(12) 0.6762(3) 0.25504(8) 0.0134(3) Uani d . 1 . . C
N2 0.44503(11) 0.5536(2) 0.25916(7) 0.0180(3) Uani d . 1 . . N
N3 0.30117(10) 0.6465(2) 0.30023(6) 0.0142(3) Uani d . 1 . . N
C4 0.21289(12) 0.7390(3) 0.29458(8) 0.0138(3) Uani d . 1 . . C
N4 0.15067(10) 0.7003(2) 0.33825(7) 0.0147(3) Uani d . 1 . . N
C41 0.15104(13) 0.5018(3) 0.37739(8) 0.0175(4) Uani d . 1 . . C
C42 0.15968(14) 0.5596(3) 0.44592(8) 0.0224(4) Uani d . 1 . . C
C43 0.08198(14) 0.7214(3) 0.46352(9) 0.0240(4) Uani d . 1 . . C
C44 0.08465(13) 0.9206(3) 0.42086(8) 0.0205(4) Uani d . 1 . . C
C45 0.07389(13) 0.8545(3) 0.35280(8) 0.0172(4) Uani d . 1 . . C
C5 0.19551(12) 0.8699(3) 0.24064(8) 0.0134(3) Uani d . 1 . . C
N5 0.10624(10) 0.8458(2) 0.20829(7) 0.0156(3) Uani d . 1 . . N
O51 0.09797(9) 0.9227(2) 0.15452(6) 0.0197(3) Uani d . 1 . . O
O52 0.04111(9) 0.7403(2) 0.23176(6) 0.0214(3) Uani d . 1 . . O
C6 0.27842(12) 0.9432(3) 0.20722(7) 0.0131(3) Uani d . 1 . . C
N6 0.27924(10) 1.1197(2) 0.17184(6) 0.0140(3) Uani d . 1 . . N
C61 0.20926(12) 1.2975(3) 0.17605(8) 0.0154(4) Uani d . 1 . . C
C62 0.17517(13) 1.3751(3) 0.11210(8) 0.0176(4) Uani d . 1 . . C
C63 0.25982(13) 1.4374(3) 0.07255(8) 0.0204(4) Uani d . 1 . . C
C64 0.32920(13) 1.2469(3) 0.06910(8) 0.0184(4) Uani d . 1 . . C
C65 0.36217(12) 1.1725(3) 0.13367(8) 0.0165(4) Uani d . 1 . . C
S1 0.40346(3) 0.18484(7) 0.38826(2) 0.01580(10) Uani d . 1 . . S
O1 0.39781(10) 0.1434(2) 0.32170(6) 0.0213(3) Uani d . 1 . . O
O2 0.38376(10) 0.4149(2) 0.40125(6) 0.0223(3) Uani d . 1 . . O
O3 0.33651(10) 0.0435(2) 0.42136(6) 0.0255(3) Uani d . 1 . . O
O4 0.50332(10) 0.1311(2) 0.40980(8) 0.0325(4) Uani d . 1 . . O
O8 0.58819(16) 0.2711(3) 0.50806(8) 0.0545(6) Uani d . 1 . . O
H2A 0.4911 0.5715 0.2326 0.022 Uiso calc R 1 . . H
H2B 0.4505 0.4538 0.2885 0.022 Uiso calc R 1 . . H
H3 0.3157 0.5668 0.3332 0.017 Uiso calc R 1 . . H
H41A 0.2051 0.4073 0.3661 0.021 Uiso calc R 1 . . H
H41B 0.0913 0.4191 0.3695 0.021 Uiso calc R 1 . . H
H42A 0.2231 0.6245 0.4550 0.027 Uiso calc R 1 . . H
H42B 0.1540 0.4254 0.4712 0.027 Uiso calc R 1 . . H
H43A 0.0920 0.7677 0.5073 0.029 Uiso calc R 1 . . H
H43B 0.0188 0.6502 0.4596 0.029 Uiso calc R 1 . . H
H44A 0.0325 1.0218 0.4314 0.025 Uiso calc R 1 . . H
H44B 0.1459 0.9985 0.4276 0.025 Uiso calc R 1 . . H
H45A 0.0110 0.7849 0.3451 0.021 Uiso calc R 1 . . H
H45B 0.0779 0.9851 0.3259 0.021 Uiso calc R 1 . . H
H61A 0.2385 1.4214 0.1991 0.018 Uiso calc R 1 . . H
H61B 0.1539 1.2461 0.1996 0.018 Uiso calc R 1 . . H
H62A 0.1328 1.5031 0.1166 0.021 Uiso calc R 1 . . H
H62B 0.1381 1.2577 0.0911 0.021 Uiso calc R 1 . . H
H63A 0.2369 1.4772 0.0301 0.024 Uiso calc R 1 . . H
H63B 0.2927 1.5658 0.0910 0.024 Uiso calc R 1 . . H
H64A 0.2978 1.1237 0.0469 0.022 Uiso calc R 1 . . H
H64B 0.3852 1.2915 0.0451 0.022 Uiso calc R 1 . . H
H65A 0.4033 1.0420 0.1301 0.020 Uiso calc R 1 . . H
H65B 0.4002 1.2895 0.1541 0.020 Uiso calc R 1 . . H
H4 0.5253 0.1994 0.4396 0.039 Uiso d R 1 . . H
H81 0.6178 0.1786 0.5410 0.065 Uiso d R 1 . . H
H82 0.5923 0.3968 0.5370 0.065 Uiso d R 1 . . H

loop_
_atom_site_aniso_label
_atom_site_aniso_U_11
_atom_site_aniso_U_22
_atom_site_aniso_U_33
_atom_site_aniso_U_12
_atom_site_aniso_U_13
_atom_site_aniso_U_23
N1 0.0106(7) 0.0162(7) 0.0158(7) 0.0003(5) 0.0001(5) 0.0003(5)
C2 0.0100(8) 0.0154(8) 0.0148(8) -0.0016(6) -0.0009(6) -0.0019(6)
N2 0.0136(8) 0.0221(8) 0.0185(7) 0.0040(6) 0.0029(6) 0.0049(6)
N3 0.0103(7) 0.0181(7) 0.0140(7) 0.0015(5) -0.0005(6) 0.0031(6)
C4 0.0103(8) 0.0135(8) 0.0178(8) -0.0003(6) -0.0004(6) -0.0027(6)
N4 0.0108(7) 0.0156(7) 0.0178(7) 0.0019(5) 0.0020(5) 0.0029(5)
C41 0.0127(9) 0.0179(8) 0.0219(9) 0.0006(7) 0.0018(7) 0.0056(7)
C42 0.0185(10) 0.0278(10) 0.0208(9) 0.0008(7) 0.0005(7) 0.0067(7)
C43 0.0194(10) 0.0346(11) 0.0183(9) 0.0001(8) 0.0026(7) 0.0022(8)
C44 0.0146(9) 0.0239(9) 0.0231(9) 0.0015(7) 0.0028(7) -0.0026(7)
C45 0.0106(8) 0.0201(8) 0.0211(9) 0.0026(7) 0.0022(7) 0.0017(7)
C5 0.0078(8) 0.0159(8) 0.0164(8) -0.0002(6) -0.0009(6) 0.0000(6)
N5 0.0114(7) 0.0156(7) 0.0197(7) 0.0006(5) -0.0019(6) -0.0005(6)
O51 0.0164(7) 0.0231(6) 0.0192(6) -0.0019(5) -0.0058(5) 0.0046(5)
O52 0.0121(6) 0.0266(7) 0.0254(7) -0.0077(5) -0.0010(5) 0.0022(5)
C6 0.0126(8) 0.0145(8) 0.0120(7) -0.0014(6) -0.0022(6) -0.0022(6)
N6 0.0091(7) 0.0166(7) 0.0164(7) 0.0000(5) 0.0001(5) 0.0003(6)
C61 0.0138(9) 0.0140(8) 0.0183(8) 0.0003(6) 0.0002(7) -0.0003(6)
C62 0.0134(9) 0.0184(8) 0.0210(9) 0.0020(7) -0.0005(7) 0.0024(7)
C63 0.0171(9) 0.0230(9) 0.0211(8) 0.0008(7) 0.0011(7) 0.0065(7)
C64 0.0142(9) 0.0233(9) 0.0177(8) -0.0007(7) 0.0008(7) 0.0024(7)
C65 0.0102(8) 0.0204(9) 0.0192(8) 0.0004(6) 0.0026(7) 0.0032(7)
S1 0.0152(2) 0.0167(2) 0.0156(2) 0.00161(16) 0.00183(16) 0.00025(15)
O1 0.0247(7) 0.0232(7) 0.0163(6) -0.0015(5) 0.0049(5) -0.0032(5)
O2 0.0271(8) 0.0193(6) 0.0203(6) 0.0072(6) -0.0057(5) -0.0028(5)
O3 0.0228(7) 0.0295(7) 0.0246(7) -0.0017(6) 0.0063(6) 0.0076(6)
O4 0.0166(8) 0.0286(7) 0.0516(9) 0.0060(6) -0.0125(7) -0.0075(7)
O8 0.1103(18) 0.0216(8) 0.0324(9) -0.0127(9) 0.0170(10) -0.0043(7)

loop_
_atom_type_symbol
_atom_type_description
_atom_type_scat_dispersion_real
_atom_type_scat_dispersion_imag
_atom_type_scat_source
C C 0.0033 0.0016 'International Tables Vol C Tables 4.2.6.8 and 6.1.1.4'
H H 0.0000 0.0000 'International Tables Vol C Tables 4.2.6.8 and 6.1.1.4'
N N 0.0061 0.0033 'International Tables Vol C Tables 4.2.6.8 and 6.1.1.4'
O O 0.0106 0.0060 'International Tables Vol C Tables 4.2.6.8 and 6.1.1.4'
S S 0.1246 0.1234 'International Tables Vol C Tables 4.2.6.8 and 6.1.1.4'

loop_
_geom_angle_atom_site_label_1
_geom_angle_atom_site_label_2
_geom_angle_atom_site_label_3
_geom_angle
_geom_angle_publ_flag
C2 N1 C6 118.80(15) no
N1 C2 N2 120.26(16) no
N1 C2 N3 123.00(16) no
N2 C2 N3 116.65(15) no
C2 N2 H2A 120.0 no
C2 N2 H2B 120.0 no
H2A N2 H2B 120.0 no
C4 N3 C2 120.93(14) no
C4 N3 H3 119.5 no
C2 N3 H3 119.5 no
N4 C4 N3 118.49(15) no
N4 C4 C5 125.29(15) no
N3 C4 C5 116.21(15) no
C4 N4 C41 124.08(15) y
C4 N4 C45 122.44(14) y
C41 N4 C45 113.48(14) y
N4 C41 C42 111.10(15) no
N4 C41 H41A 109.4 no
C42 C41 H41A 109.4 no
N4 C41 H41B 109.4 no
C42 C41 H41B 109.4 no
H41A C41 H41B 108.0 no
C41 C42 C43 110.63(15) no
C41 C42 H42A 109.5 no
C43 C42 H42A 109.5 no
C41 C42 H42B 109.5 no
C43 C42 H42B 109.5 no
H42A C42 H42B 108.1 no
C42 C43 C44 109.92(15) no
C42 C43 H43A 109.7 no
C44 C43 H43A 109.7 no
C42 C43 H43B 109.7 no
C44 C43 H43B 109.7 no
H43A C43 H43B 108.2 no
C45 C44 C43 111.18(15) no
C45 C44 H44A 109.4 no
C43 C44 H44A 109.4 no
C45 C44 H44B 109.4 no
C43 C44 H44B 109.4 no
H44A C44 H44B 108.0 no
N4 C45 C44 108.67(14) no
N4 C45 H45A 110.0 no
C44 C45 H45A 110.0 no
N4 C45 H45B 110.0 no
C44 C45 H45B 110.0 no
H45A C45 H45B 108.3 no
N5 C5 C4 117.95(15) no
N5 C5 C6 119.66(14) no
C4 C5 C6 116.97(14) no
O52 N5 O51 121.47(14) no
O52 N5 C5 120.25(14) no
O51 N5 C5 118.15(14) no
N6 C6 N1 117.19(16) no
N6 C6 C5 123.76(15) no
N1 C6 C5 119.04(15) no
C6 N6 C61 123.67(15) y
C6 N6 C65 121.16(14) y
C61 N6 C65 114.13(13) y
N6 C61 C62 111.76(14) no
N6 C61 H61A 109.3 no
C62 C61 H61A 109.3 no
N6 C61 H61B 109.3 no
C62 C61 H61B 109.3 no
H61A C61 H61B 107.9 no
C61 C62 C63 110.56(14) no
C61 C62 H62A 109.5 no
C63 C62 H62A 109.5 no
C61 C62 H62B 109.5 no
C63 C62 H62B 109.5 no
H62A C62 H62B 108.1 no
C64 C63 C62 110.06(15) no
C64 C63 H63A 109.6 no
C62 C63 H63A 109.6 no
C64 C63 H63B 109.6 no
C62 C63 H63B 109.6 no
H63A C63 H63B 108.2 no
C65 C64 C63 111.39(15) no
C65 C64 H64A 109.4 no
C63 C64 H64A 109.4 no
C65 C64 H64B 109.4 no
C63 C64 H64B 109.4 no
H64A C64 H64B 108.0 no
N6 C65 C64 110.34(14) no
N6 C65 H65A 109.6 no
C64 C65 H65A 109.6 no
N6 C65 H65B 109.6 no
C64 C65 H65B 109.6 no
H65A C65 H65B 108.1 no
O1 S1 O2 110.50(8) no
O1 S1 O3 110.71(8) no
O2 S1 O3 110.32(8) no
O1 S1 O4 106.99(9) no
O2 S1 O4 109.35(8) no
O3 S1 O4 108.88(8) no
S1 O4 H4 117.3 no
H81 O8 H82 88.7 no

loop_
_geom_bond_atom_site_label_1
_geom_bond_atom_site_label_2
_geom_bond_site_symmetry_2
_geom_bond_distance
_geom_bond_publ_flag
N1 C2 . 1.312(2) y
C2 N3 . 1.380(2) y
N3 C4 . 1.365(2) y
C4 C5 . 1.426(2) y
C5 C6 . 1.454(2) y
C6 N1 . 1.349(2) y
C2 N2 . 1.318(2) y
C4 N4 . 1.321(2) y
C5 N5 . 1.425(2) y
N5 O51 . 1.252(2) y
N5 O52 . 1.238(2) y
C6 N6 . 1.323(2) y
N2 H2A . 0.88 no
N2 H2B . 0.88 no
N3 H3 . 0.88 no
N4 C45 . 1.473(2) no
N4 C41 . 1.479(2) no
C41 C42 . 1.518(2) no
C41 H41A . 0.99 no
C41 H41B . 0.99 no
C42 C43 . 1.528(3) no
C42 H42A . 0.99 no
C42 H42B . 0.99 no
C43 C44 . 1.529(3) no
C43 H43A . 0.99 no
C43 H43B . 0.99 no
C44 C45 . 1.523(2) no
C44 H44A . 0.99 no
C44 H44B . 0.99 no
C45 H45A . 0.99 no
C45 H45B . 0.99 no
N6 C61 . 1.471(2) no
N6 C65 . 1.477(2) no
C61 C62 . 1.521(2) no
C61 H61A . 0.99 no
C61 H61B . 0.99 no
C62 C63 . 1.527(3) no
C62 H62A . 0.99 no
C62 H62B . 0.99 no
C63 C64 . 1.523(3) no
C63 H63A . 0.99 no
C63 H63B . 0.99 no
C64 C65 . 1.523(2) no
C64 H64A . 0.99 no
C64 H64B . 0.99 no
C65 H65A . 0.99 no
C65 H65B . 0.99 no
S1 O1 . 1.4545(13) no
S1 O2 . 1.4650(13) no
S1 O3 . 1.4743(14) no
S1 O4 . 1.5008(14) no
O4 H4 . 0.82 no
O8 H81 . 0.99 no
O8 H82 . 0.99 no

loop_
_geom_hbond_atom_site_label_D
_geom_hbond_atom_site_label_H
_geom_hbond_atom_site_label_A
_geom_hbond_site_symmetry_A
_geom_hbond_distance_DH
_geom_hbond_distance_HA
_geom_hbond_distance_DA
_geom_hbond_angle_DHA
_geom_hbond_publ_flag
N2 H2A O1 2_655 0.88 2.02 2.896(2) 173 y
N2 H2B O1 . 0.88 2.17 2.935(2) 145 y
N3 H3 O2 . 0.88 1.96 2.820(2) 164 y
O4 H4 O8 . 0.82 1.75 2.548(2) 163 y
O8 H81 O3 3_656 0.99 1.70 2.656(2) 161 y
O8 H82 O2 3_666 0.99 1.78 2.761(2) 168 y

loop_
_geom_torsion_atom_site_label_1
_geom_torsion_atom_site_label_2
_geom_torsion_atom_site_label_3
_geom_torsion_atom_site_label_4
_geom_torsion
_geom_torsion_publ_flag
C6 N1 C2 N2 177.84(15) no
N1 C2 N3 C4 14.0(2) y
C2 N3 C4 C5 -1.4(2) y
N3 C4 C5 C6 -17.2(2) y
C4 C5 C6 N1 25.6(2) y
C5 C6 N1 C2 -14.1(2) y
C6 N1 C2 N3 -5.7(2) y
C2 N3 C4 N4 178.06(15) y
C6 C5 C4 N4 163.43(16) y
N3 C4 C5 N5 136.80(16) y
N1 C6 C5 N5 -127.89(16) y
C2 N1 C6 N6 166.58(15) y
C4 C5 C6 N6 -155.08(16) y
N2 C2 N3 C4 -169.36(15) no
N3 C4 N4 C45 152.66(15) no
C5 C4 N4 C45 -28.0(3) no
N3 C4 N4 C41 -26.9(2) no
C5 C4 N4 C41 152.51(16) no
C4 N4 C41 C42 122.03(18) no
C45 N4 C41 C42 -57.55(19) no
N4 C41 C42 C43 54.2(2) no
C41 C42 C43 C44 -54.2(2) no
C42 C43 C44 C45 56.8(2) no
C4 N4 C45 C44 -121.15(17) no
C41 N4 C45 C44 58.43(18) no
C43 C44 C45 N4 -57.76(19) no
N4 C4 C5 N5 -42.6(2) no
C4 C5 N5 O52 10.9(2) no
C6 C5 N5 O52 164.14(15) no
C4 C5 N5 O51 -164.96(15) no
C6 C5 N5 O51 -11.7(2) no
N5 C5 C6 N6 51.4(2) no
N1 C6 N6 C61 -161.59(14) no
C5 C6 N6 C61 19.1(2) no
N1 C6 N6 C65 6.1(2) no
C5 C6 N6 C65 -173.24(15) no
C6 N6 C61 C62 -136.79(16) no
C65 N6 C61 C62 54.77(18) no
N6 C61 C62 C63 -54.14(19) no
C61 C62 C63 C64 55.16(19) no
C62 C63 C64 C65 -56.25(19) no
C6 N6 C65 C64 136.61(16) no
C61 N6 C65 C64 -54.63(18) no
C63 C64 C65 N6 55.07(19) no

loop_
_cod_related_entry_id
_cod_related_entry_database
_cod_related_entry_code
1 ChemSpider 21134617
